data_7115131
loop_
_publ_author_name
'Fromm, Katharina M.'
'Gueneau, Estelle D.'
'Goesmann, H.'

_publ_section_title
;
 Synthesis and crystal structure of [IBa(OBut)4{Li(thf)}4(OH)]: a mixed
 ligand heterometallic cluster with an unusual low coordination number for
 barium
;
_journal_issue 22
_journal_name_full 'Chemical Communications'
_journal_page_first 2187
_journal_paper_doi 10.1039/b005638n
_journal_year 2000
_chemical_formula_moiety '[IBa(OtBu)4{Li(thf)}4(OH)]'
_chemical_formula_sum 'C32 H69 Ba I Li4 O9'
_chemical_formula_weight 889.87
_chemical_name_systematic
; 
 ? 
;
_space_group_IT_number 129
_symmetry_cell_setting tetragonal
_symmetry_space_group_name_Hall '-P 4a 2a'
_symmetry_space_group_name_H-M 'P 4/n m m :2'
_atom_sites_solution_hydrogens geom
_atom_sites_solution_primary direct
_atom_sites_solution_secondary difmap
_audit_creation_method SHELXL-97
_cell_angle_alpha 90.00
_cell_angle_beta 90.00
_cell_angle_gamma 90.00
_cell_formula_units_Z 4
_cell_length_a 15.574(2)
_cell_length_b 15.574(2)
_cell_length_c 10.395(2)
_cell_measurement_reflns_used 25
_cell_measurement_temperature 293(2)
_cell_volume 2521.3(7)
_computing_cell_refinement STOE
_computing_data_collection STOE
_computing_data_reduction STOE
_computing_molecular_graphics SCHAKAL
_computing_structure_refinement 'SHELXL-97 (Sheldrick, 1997)'
_computing_structure_solution 'SHELXS-97 (Sheldrick, 1990)'
_diffrn_ambient_temperature 293(2)
_diffrn_measured_fraction_theta_full 0.841
_diffrn_measured_fraction_theta_max 0.841
_diffrn_measurement_device_type 'STOE STADI-4'
_diffrn_radiation_monochromator graphite
_diffrn_radiation_source 'fine-focus sealed tube'
_diffrn_radiation_type MoK\a
_diffrn_radiation_wavelength 0.71073
_diffrn_reflns_av_R_equivalents 0.1139
_diffrn_reflns_av_sigmaI/netI 0.0811
_diffrn_reflns_limit_h_max 19
_diffrn_reflns_limit_h_min -13
_diffrn_reflns_limit_k_max 19
_diffrn_reflns_limit_k_min -14
_diffrn_reflns_limit_l_max 13
_diffrn_reflns_limit_l_min 0
_diffrn_reflns_number 4721
_diffrn_reflns_theta_full 27.01
_diffrn_reflns_theta_max 27.01
_diffrn_reflns_theta_min 13.71
_diffrn_standards_interval_time 120
_diffrn_standards_number 2
_exptl_absorpt_coefficient_mu 1.435
_exptl_crystal_colour colorless
_exptl_crystal_density_diffrn 1.172
_exptl_crystal_density_method 'not measured'
_exptl_crystal_description needles
_exptl_crystal_F_000 908
_exptl_crystal_size_max .65
_exptl_crystal_size_mid .3
_exptl_crystal_size_min .3
_refine_diff_density_max 1.003
_refine_diff_density_min -0.479
_refine_diff_density_rms 0.058
_refine_ls_extinction_method none
_refine_ls_goodness_of_fit_ref 1.033
_refine_ls_hydrogen_treatment mixed
_refine_ls_matrix_type full
_refine_ls_number_parameters 86
_refine_ls_number_reflns 1313
_refine_ls_number_restraints 0
_refine_ls_restrained_S_all 1.033
_refine_ls_R_factor_all 0.1138
_refine_ls_R_factor_gt 0.0807
_refine_ls_shift/su_max 0.002
_refine_ls_shift/su_mean 0.000
_refine_ls_structure_factor_coef Fsqd
_refine_ls_weighting_details 'calc w=1/[\s^2^(Fo^2^)+(0.1295P)^2^+1.0636P] where P=(Fo^2^+2Fc^2^)/3'
_refine_ls_weighting_scheme calc
_refine_ls_wR_factor_gt 0.2014
_refine_ls_wR_factor_ref 0.2343
_reflns_number_gt 932
_reflns_number_total 1313
_reflns_threshold_expression >2sigma(I)
_cod_data_source_file b005638n.txt
_cod_data_source_block BaLi4-Cluster
_cod_original_cell_volume 2521.5(7)
_cod_original_sg_symbol_H-M P4/nmm
_cod_original_formula_sum 'C32 H69 Ba1 I1 Li4 O9'
_cod_database_code 7115131

loop_
_symmetry_equiv_pos_as_xyz
'x, y, z'
'-x+1/2, -y+1/2, z'
'-y+1/2, x, z'
'y, -x+1/2, z'
'-x, y+1/2, -z'
'x+1/2, -y, -z'
'y+1/2, x+1/2, -z'
'-y, -x, -z'
'-x, -y, -z'
'x-1/2, y-1/2, -z'
'y-1/2, -x, -z'
'-y, x-1/2, -z'
'x, -y-1/2, z'
'-x-1/2, y, z'
'-y-1/2, -x-1/2, z'
'y, x, z'

loop_
_atom_site_label
_atom_site_type_symbol
_atom_site_fract_x
_atom_site_fract_y
_atom_site_fract_z
_atom_site_U_iso_or_equiv
_atom_site_adp_type
_atom_site_occupancy
_atom_site_symmetry_multiplicity
_atom_site_calc_flag
_atom_site_refinement_flags
_atom_site_disorder_assembly
_atom_site_disorder_group
Ba Ba 0.7500 0.7500 0.61486(8) 0.0775(6) Uani 1 8 d S . .
I I 0.7500 0.7500 0.2931(2) 0.219(2) Uani 1 8 d S . .
O3 O 0.7500 0.7500 0.9146(10) 0.066(2) Uani 1 8 d S . .
O1 O 0.6487(2) 0.8513(2) 0.7427(5) 0.0757(14) Uani 1 2 d S A .
C1 C 0.5913(5) 0.9087(5) 0.6791(12) 0.107(3) Uani 1 2 d S . .
C2 C 0.5995(13) 0.9005(13) 0.537(3) 0.156(6) Uiso 1 2 d S A .
C3 C 0.565(2) 0.9781(18) 0.760(3) 0.083(6) Uiso 0.25 1 d P A 1
C4 C 0.654(3) 1.012(3) 0.697(5) 0.105(8) Uiso 0.25 1 d P A 1
C3A C 0.599(3) 0.993(2) 0.718(4) 0.101(8) Uiso 0.25 1 d P A 2
C4A C 0.636(2) 0.994(2) 0.640(4) 0.090(6) Uiso 0.25 1 d P A 2
Li Li 0.6267(8) 0.7500 0.8499(13) 0.073(3) Uani 1 2 d S . .
O2 O 0.5392(6) 0.7500 0.9905(9) 0.100(2) Uani 1 2 d S . .
C5 C 0.545(3) 0.682(2) 1.089(3) 0.157(14) Uani 0.50 1 d P . 1
C6 C 0.484(3) 0.710(2) 1.190(2) 0.145(11) Uani 0.50 1 d P . 1
C5A C 0.467(3) 0.802(4) 1.024(5) 0.18(2) Uani 0.50 1 d P . 2
C6A C 0.421(4) 0.7500 1.121(6) 0.207(18) Uani 1 2 d S . 2

loop_
_atom_site_aniso_label
_atom_site_aniso_U_11
_atom_site_aniso_U_22
_atom_site_aniso_U_33
_atom_site_aniso_U_23
_atom_site_aniso_U_13
_atom_site_aniso_U_12
Ba 0.0871(7) 0.0871(7) 0.0583(7) 0.000 0.000 0.000
I 0.294(3) 0.294(3) 0.0699(11) 0.000 0.000 0.000
O3 0.072(3) 0.072(3) 0.054(4) 0.000 0.000 0.000
O1 0.077(2) 0.077(2) 0.073(3) 0.0080(15) -0.0080(15) 0.018(2)
C1 0.114(5) 0.114(5) 0.093(6) 0.016(3) -0.016(3) 0.044(6)
Li 0.071(6) 0.077(7) 0.072(6) 0.000 0.009(5) 0.000
O2 0.097(4) 0.102(5) 0.102(4) 0.000 0.034(4) 0.000
C5 0.21(4) 0.141(19) 0.125(16) 0.047(15) 0.08(2) 0.05(2)
C6 0.16(2) 0.176(19) 0.103(12) 0.000(13) 0.062(16) -0.04(2)
C5A 0.14(3) 0.21(3) 0.19(4) 0.06(3) 0.08(3) 0.07(3)
C6A 0.17(3) 0.25(4) 0.20(3) 0.000 0.08(3) 0.000

loop_
_atom_type_symbol
_atom_type_description
_atom_type_scat_dispersion_real
_atom_type_scat_dispersion_imag
_atom_type_scat_source
C C 0.0033 0.0016 'International Tables Vol C Tables 4.2.6.8 and 6.1.1.4'
H H 0.0000 0.0000 'International Tables Vol C Tables 4.2.6.8 and 6.1.1.4'
Li Li -0.0003 0.0001 'International Tables Vol C Tables 4.2.6.8 and 6.1.1.4'
O O 0.0106 0.0060 'International Tables Vol C Tables 4.2.6.8 and 6.1.1.4'
I I -0.4742 1.8119 'International Tables Vol C Tables 4.2.6.8 and 6.1.1.4'
Ba Ba -0.3244 2.2819 'International Tables Vol C Tables 4.2.6.8 and 6.1.1.4'

loop_
_geom_angle_atom_site_label_1
_geom_angle_atom_site_label_2
_geom_angle_atom_site_label_3
_geom_angle
_geom_angle_site_symmetry_1
_geom_angle_site_symmetry_3
O1 Ba O1 118.5(2) 4_565 3_655
O1 Ba O1 74.83(11) 4_565 2_665
O1 Ba O1 74.83(11) 3_655 2_665
O1 Ba O1 74.83(11) 4_565 .
O1 Ba O1 74.83(11) 3_655 .
O1 Ba O1 118.5(2) 2_665 .
O1 Ba Li 38.95(11) 4_565 4_565
O1 Ba Li 88.5(2) 3_655 4_565
O1 Ba Li 88.5(2) 2_665 4_565
O1 Ba Li 38.95(11) . 4_565
O1 Ba Li 38.95(11) 4_565 2_665
O1 Ba Li 88.5(2) 3_655 2_665
O1 Ba Li 38.95(11) 2_665 2_665
O1 Ba Li 88.5(2) . 2_665
Li Ba Li 51.8(3) 4_565 2_665
O1 Ba Li 88.5(2) 4_565 3_655
O1 Ba Li 38.95(11) 3_655 3_655
O1 Ba Li 38.95(11) 2_665 3_655
O1 Ba Li 88.5(2) . 3_655
Li Ba Li 76.3(5) 4_565 3_655
Li Ba Li 51.8(3) 2_665 3_655
O1 Ba Li 88.5(2) 4_565 .
O1 Ba Li 38.95(11) 3_655 .
O1 Ba Li 88.5(2) 2_665 .
O1 Ba Li 38.95(11) . .
Li Ba Li 51.8(3) 4_565 .
Li Ba Li 76.3(5) 2_665 .
Li Ba Li 51.8(3) 3_655 .
O1 Ba O3 59.23(12) 4_565 .
O1 Ba O3 59.23(12) 3_655 .
O1 Ba O3 59.23(12) 2_665 .
O1 Ba O3 59.23(12) . .
Li Ba O3 38.2(3) 4_565 .
Li Ba O3 38.2(3) 2_665 .
Li Ba O3 38.2(3) 3_655 .
Li Ba O3 38.2(3) . .
O1 Ba I 120.77(12) 4_565 .
O1 Ba I 120.77(12) 3_655 .
O1 Ba I 120.77(12) 2_665 .
O1 Ba I 120.77(12) . .
Li Ba I 141.8(3) 4_565 .
Li Ba I 141.8(3) 2_665 .
Li Ba I 141.8(3) 3_655 .
Li Ba I 141.8(3) . .
O3 Ba I 180.000(1) . .
O1 Ba C2 162.9(5) 4_565 3_655
O1 Ba C2 44.4(4) 3_655 3_655
O1 Ba C2 96.9(2) 2_665 3_655
O1 Ba C2 96.9(2) . 3_655
Li Ba C2 127.6(4) 4_565 3_655
Li Ba C2 127.6(4) 2_665 3_655
Li Ba C2 76.2(4) 3_655 3_655
Li Ba C2 76.2(4) . 3_655
O3 Ba C2 103.6(4) . 3_655
I Ba C2 76.4(4) . 3_655
O1 Ba C2 44.4(4) 4_565 4_565
O1 Ba C2 162.9(5) 3_655 4_565
O1 Ba C2 96.9(2) 2_665 4_565
O1 Ba C2 96.9(2) . 4_565
Li Ba C2 76.2(4) 4_565 4_565
Li Ba C2 76.2(4) 2_665 4_565
Li Ba C2 127.6(4) 3_655 4_565
Li Ba C2 127.6(4) . 4_565
O3 Ba C2 103.6(4) . 4_565
I Ba C2 76.4(4) . 4_565
C2 Ba C2 152.7(9) 3_655 4_565
Li O3 Li 141.4(9) 3_655 4_565
Li O3 Li 83.7(3) 3_655 2_665
Li O3 Li 83.7(3) 4_565 2_665
Li O3 Li 83.7(3) 3_655 .
Li O3 Li 83.7(3) 4_565 .
Li O3 Li 141.4(9) 2_665 .
Li O3 Ba 70.7(5) 3_655 .
Li O3 Ba 70.7(5) 4_565 .
Li O3 Ba 70.7(5) 2_665 .
Li O3 Ba 70.7(5) . .
C1 O1 Li 131.1(5) . 4_565
C1 O1 Li 131.1(5) . .
Li O1 Li 87.6(8) 4_565 .
C1 O1 Ba 121.6(6) . .
Li O1 Ba 84.8(4) 4_565 .
Li O1 Ba 84.8(4) . .
C3A C1 C3A 94(4) . 15_775
C3A C1 O1 113.8(16) . .
C3A C1 O1 113.8(16) 15_775 .
C3A C1 C3 29.9(17) . .
C3A C1 C3 67(3) 15_775 .
O1 C1 C3 112.6(14) . .
C3A C1 C3 67(3) . 15_775
C3A C1 C3 29.9(17) 15_775 15_775
O1 C1 C3 112.6(14) . 15_775
C3 C1 C3 38(3) . 15_775
C3A C1 C2 112(2) . .
C3A C1 C2 112(2) 15_775 .
O1 C1 C2 110.6(13) . .
C3 C1 C2 132.3(16) . .
C3 C1 C2 132.3(16) 15_775 .
C3A C1 C4A 39(2) . .
C3A C1 C4A 125(2) 15_775 .
O1 C1 C4A 112.2(14) . .
C3 C1 C4A 68.8(18) . .
C3 C1 C4A 104.0(19) 15_775 .
C2 C1 C4A 77.0(16) . .
C3A C1 C4A 125(2) . 15_775
C3A C1 C4A 39(2) 15_775 15_775
O1 C1 C4A 112.2(13) . 15_775
C3 C1 C4A 104.0(19) . 15_775
C3 C1 C4A 68.8(18) 15_775 15_775
C2 C1 C4A 77.0(16) . 15_775
C4A C1 C4A 134(3) . 15_775
C3A C1 C4 28(2) . .
C3A C1 C4 122(3) 15_775 .
O1 C1 C4 99.4(14) . .
C3 C1 C4 56.7(16) . .
C3 C1 C4 95(2) 15_775 .
C2 C1 C4 97.3(15) . .
C4A C1 C4 21.2(14) . .
C4A C1 C4 148.0(19) 15_775 .
C3A C1 C4 122(3) . 15_775
C3A C1 C4 28(2) 15_775 15_775
O1 C1 C4 99.4(13) . 15_775
C3 C1 C4 95(2) . 15_775
C3 C1 C4 56.7(16) 15_775 15_775
C2 C1 C4 97.3(15) . 15_775
C4A C1 C4 148.0(19) . 15_775
C4A C1 C4 21.2(14) 15_775 15_775
C4 C1 C4 150(3) . 15_775
C1 C2 C4A 53.0(12) . .
C1 C2 C4A 53.0(12) . 15_775
C4A C2 C4A 98(2) . 15_775
C1 C2 Ba 83.4(11) . .
C4A C2 Ba 100.9(13) . .
C4A C2 Ba 100.9(13) 15_775 .
C3 C3 C1 70.9(13) 15_775 .
C3 C3 C4 146(2) 15_775 .
C1 C3 C4 76(2) . .
C3 C4 C1 47.4(17) . .
C4A C3A C1 80(3) . .
C4A C3A C3A 115(3) . 15_775
C1 C3A C3A 43(2) . 15_775
C3A C4A C1 61(3) . .
C3A C4A C2 106(3) . .
C1 C4A C2 50.0(15) . .
O1 Li O1 107.0(7) 3_655 .
O1 Li O2 122.3(4) 3_655 .
O1 Li O2 122.3(4) . .
O1 Li O3 91.3(5) 3_655 .
O1 Li O3 91.3(5) . .
O2 Li O3 113.7(8) . .
O1 Li Li 116.4(4) 3_655 4_565
O1 Li Li 46.2(4) . 4_565
O2 Li Li 118.8(3) . 4_565
O3 Li Li 48.13(14) . 4_565
O1 Li Li 46.2(4) 3_655 3_655
O1 Li Li 116.4(4) . 3_655
O2 Li Li 118.8(3) . 3_655
O3 Li Li 48.13(14) . 3_655
Li Li Li 90.000(5) 4_565 3_655
O1 Li Ba 56.3(3) 3_655 .
O1 Li Ba 56.3(3) . .
O2 Li Ba 175.2(7) . .
O3 Li Ba 71.1(4) . .
Li Li Ba 64.09(15) 4_565 .
Li Li Ba 64.09(15) 3_655 .
C5A O2 C5A 69(5) 13_575 .
C5A O2 C5 106.2(19) 13_575 13_575
C5A O2 C5 58(3) . 13_575
C5A O2 C5 58(3) 13_575 .
C5A O2 C5 106.2(19) . .
C5 O2 C5 92(3) 13_575 .
C5A O2 Li 135.7(16) 13_575 .
C5A O2 Li 135.7(16) . .
C5 O2 Li 118.0(12) 13_575 .
C5 O2 Li 118.0(12) . .
O2 C5 C6 104(2) . .
C6 C6 C5 107.2(18) 13_575 .
O2 C5A C6A 104(3) . .
O2 C5A C5A 56(3) . 13_575
C6A C5A C5A 57(2) . 13_575
C5A C6A C5A 66(4) . 13_575

loop_
_geom_bond_atom_site_label_1
_geom_bond_atom_site_label_2
_geom_bond_distance
_geom_bond_site_symmetry_2
Ba O1 2.597(6) 4_565
Ba O1 2.597(6) 3_655
Ba O1 2.597(6) 2_665
Ba O1 2.597(6) .
Ba Li 3.108(13) 4_565
Ba Li 3.108(13) 2_665
Ba Li 3.108(13) 3_655
Ba Li 3.108(13) .
Ba O3 3.115(10) .
Ba I 3.344(2) .
Ba C2 3.41(3) 3_655
Ba C2 3.41(3) 4_565
O3 Li 2.035(14) 3_655
O3 Li 2.035(14) 4_565
O3 Li 2.035(14) 2_665
O3 Li 2.035(14) .
O1 C1 1.427(11) .
O1 Li 1.962(8) 4_565
O1 Li 1.962(8) .
C1 C3A 1.37(4) .
C1 C3A 1.37(4) 15_775
C1 C3 1.43(3) .
C1 C3 1.43(3) 15_775
C1 C2 1.48(3) .
C1 C4A 1.55(3) .
C1 C4A 1.55(3) 15_775
C1 C4 1.89(5) .
C1 C4 1.89(5) 15_775
C2 C4A 1.89(4) .
C2 C4A 1.89(4) 15_775
C3 C3 0.94(6) 15_775
C3 C4 1.63(5) .
C3A C4A 0.99(5) .
C3A C3A 2.02(9) 15_775
Li O1 1.962(8) 3_655
Li O2 1.997(14) .
Li Li 2.716(18) 4_565
Li Li 2.716(18) 3_655
O2 C5A 1.42(3) 13_575
O2 C5A 1.42(3) .
O2 C5 1.47(3) 13_575
O2 C5 1.47(3) .
C5 C6 1.48(4) .
C6 C6 1.23(7) 13_575
C5A C6A 1.48(6) .
C5A C5A 1.60(11) 13_575
C6A C5A 1.48(6) 13_575
